data_7011200
loop_
_publ_author_name
'Abrahams, Isaac'
'Hawkes, Geoffery E.'
'Ahmed, A.'
'Franks, Katrin'
'Knowles, Jonathan C.'
'Bodart, Philippe R.'
'Nunes, Teresa'

_publ_section_title
;
 Structure of calcium tetrasodium bis-cyclotriphosphate CaNa4(P3O9)2 by
 X-ray diffraction and solid-state NMR
;
_journal_issue 8
_journal_name_full 'Journal of the Chemical Society, Dalton Transactions'
_journal_page_first 1800
_journal_paper_doi 10.1039/b109036b
_journal_year 2002
_chemical_compound_source 'synthesis as described'
_chemical_formula_moiety 'Ca1 Na4 O18 P6'
_chemical_formula_structural 'NA4 O18 P6 CA1'
_chemical_formula_sum 'Ca Na4 O18 P6'
_chemical_formula_weight 605.86
_chemical_name_systematic
;
?
;
_space_group_IT_number 15
_symmetry_cell_setting monoclinic
_symmetry_Int_Tables_number 15
_symmetry_space_group_name_Hall '-C 2yc'
_symmetry_space_group_name_H-M 'C 1 2/c 1'
_atom_sites_solution_hydrogens none
_atom_sites_solution_primary direct
_atom_sites_solution_secondary difmap
_audit_conform_dict_location ftp://ftp.iucr.org/cifdics/cif_core_2.1beta5.dic
_audit_conform_dict_name cif_core.dic
_audit_conform_dict_version 2.1beta5
_audit_creation_date 2001-09-07T18:34:31-00:00
_audit_creation_method 'WinGX routine CIF_UPDATE'
_cell_angle_alpha 90
_cell_angle_beta 94.60(2)
_cell_angle_gamma 90
_cell_formula_units_Z 4
_cell_length_a 13.069(2)
_cell_length_b 8.054(2)
_cell_length_c 14.164(3)
_cell_measurement_reflns_used 25
_cell_measurement_temperature 293(2)
_cell_measurement_theta_max 12.2505
_cell_measurement_theta_min 8.6845
_cell_measurement_wavelength 0.71073
_cell_volume 1486.1(5)
_computing_cell_refinement 'CAD4 Express (Enraf Nonius, 1994)'
_computing_data_collection 'CAD4 Express (Enraf Nonius, 1994)'
_computing_data_reduction 'XCAD4 (Harms & Wocadlo, 1995)'
_computing_molecular_graphics 'Ortep-3 for Windows (Farrugia, 1997)'
_computing_publication_material 'WinGX publication routines (Farrugia, 1999)'
_computing_structure_refinement 'SHELXL-97 (Sheldrick, 1997)'
_computing_structure_solution 'SHELXS-97 (Sheldrick, 1997)'
_diffrn_ambient_temperature 293(2)
_diffrn_detector 'scintillation LiI'
_diffrn_detector_dtime 1.195
_diffrn_measured_fraction_theta_full 0.996
_diffrn_measured_fraction_theta_max 0.996
_diffrn_measurement_device '\k-geometry diffractometer'
_diffrn_measurement_device_type 'Enraf Nonius CAD4'
_diffrn_measurement_method 'non-profiled omega/2theta scans'
_diffrn_orient_matrix_type
;
x-axis points to radiation source
the matrix is specified in reciprocal space
;
_diffrn_orient_matrix_UB_11 -0.74475E-1
_diffrn_orient_matrix_UB_12 -0.13406E-1
_diffrn_orient_matrix_UB_13 -0.20953E-1
_diffrn_orient_matrix_UB_21 -0.18394E-1
_diffrn_orient_matrix_UB_22 0.34152E-1
_diffrn_orient_matrix_UB_23 0.64373E-1
_diffrn_orient_matrix_UB_31 -0.2868E-2
_diffrn_orient_matrix_UB_32 0.118618
_diffrn_orient_matrix_UB_33 -0.20826E-1
_diffrn_radiation_monochromator graphite
_diffrn_radiation_probe x-ray
_diffrn_radiation_type MoK\a
_diffrn_radiation_wavelength 0.71073
_diffrn_reflns_av_R_equivalents 0.0564
_diffrn_reflns_av_sigmaI/netI 0.0333
_diffrn_reflns_limit_h_max 15
_diffrn_reflns_limit_h_min -15
_diffrn_reflns_limit_k_max 9
_diffrn_reflns_limit_k_min 0
_diffrn_reflns_limit_l_max 16
_diffrn_reflns_limit_l_min 0
_diffrn_reflns_number 1466
_diffrn_reflns_theta_full 24.96
_diffrn_reflns_theta_max 24.96
_diffrn_reflns_theta_min 2.89
_diffrn_source 'Enraf Nonius FR590'
_diffrn_standards_decay_% 2
_diffrn_standards_interval_time 60
_diffrn_standards_number 2
_exptl_absorpt_coefficient_mu 1.292
_exptl_absorpt_correction_T_max 0.8564
_exptl_absorpt_correction_T_min 0.2149
_exptl_absorpt_correction_type refdelf
_exptl_absorpt_process_details
;
Walker, N. & Stuart, D (1983) Acta. Cryst. A39, 158-166
;
_exptl_crystal_colour colorless
_exptl_crystal_density_diffrn 2.708
_exptl_crystal_density_method 'not measured'
_exptl_crystal_description block
_exptl_crystal_F_000 1192
_exptl_crystal_size_max 0.45
_exptl_crystal_size_mid 0.2
_exptl_crystal_size_min 0.12
_refine_diff_density_max 0.527
_refine_diff_density_min -0.526
_refine_diff_density_rms 0.133
_refine_ls_extinction_method none
_refine_ls_goodness_of_fit_ref 1.063
_refine_ls_hydrogen_treatment none
_refine_ls_matrix_type full
_refine_ls_number_parameters 132
_refine_ls_number_reflns 1300
_refine_ls_number_restraints 0
_refine_ls_restrained_S_all 1.063
_refine_ls_R_factor_all 0.0631
_refine_ls_R_factor_gt 0.0455
_refine_ls_shift/su_max 0.002
_refine_ls_shift/su_mean 0
_refine_ls_structure_factor_coef Fsqd
_refine_ls_weighting_details 'calc w=1/[\s^2^(Fo^2^)+(0.0790P)^2^+7.1813P] where P=(Fo^2^+2Fc^2^)/3'
_refine_ls_weighting_scheme calc
_refine_ls_wR_factor_gt 0.1265
_refine_ls_wR_factor_ref 0.134
_reflns_number_gt 1018
_reflns_number_total 1300
_reflns_threshold_expression >2sigma(I)
_cod_data_source_file b109036b.txt
_cod_data_source_block aakzn
_cod_original_sg_symbol_H-M 'C 2/c'
_cod_database_code 7011200
_exptl_absorpt_factor_mur 0.155
_diffrn_standards_decay_corr_max 1.182
_diffrn_standards_decay_corr_min 0.957

loop_
_symmetry_equiv_pos_as_xyz
'x, y, z'
'-x, y, -z+1/2'
'x+1/2, y+1/2, z'
'-x+1/2, y+1/2, -z+1/2'
'-x, -y, -z'
'x, -y, z-1/2'
'-x+1/2, -y+1/2, -z'
'x+1/2, -y+1/2, z-1/2'

loop_
_atom_site_label
_atom_site_type_symbol
_atom_site_fract_x
_atom_site_fract_y
_atom_site_fract_z
_atom_site_U_iso_or_equiv
_atom_site_adp_type
_atom_site_occupancy
_atom_site_symmetry_multiplicity
_atom_site_calc_flag
_atom_site_refinement_flags
_atom_site_disorder_assembly
_atom_site_disorder_group
Ca1 Ca 0.5 0.12189(17) 0.75 0.0164(4) Uani 1 2 d S . .
P1 P 0.59259(8) 0.44869(16) 0.61506(8) 0.0151(3) Uani 1 1 d . . .
P2 P 0.72812(8) 0.63760(16) 0.74811(8) 0.0159(3) Uani 1 1 d . . .
P3 P 0.58656(8) 0.80764(16) 0.61116(8) 0.0155(4) Uani 1 1 d . . .
Na1 Na 0.66300(16) 0.1221(3) 0.4555(2) 0.0424(7) Uani 1 1 d . . .
Na2 Na 0.66603(13) 0.6251(3) 0.41597(13) 0.0227(5) Uani 1 1 d . . .
O1 O 0.5123(2) 0.3252(4) 0.6333(2) 0.0216(8) Uani 1 1 d . . .
O2 O 0.6597(2) 0.4199(5) 0.5380(2) 0.0216(8) Uani 1 1 d . . .
O3 O 0.5355(2) 0.6265(4) 0.6001(2) 0.0174(7) Uani 1 1 d . . .
O4 O 0.6596(2) 0.4799(4) 0.7131(2) 0.0192(8) Uani 1 1 d . . .
O5 O 0.8232(2) 0.6411(4) 0.6969(2) 0.0208(8) Uani 1 1 d . . .
O6 O 0.7345(3) 0.6387(4) 0.8516(2) 0.0237(8) Uani 1 1 d . . .
O7 O 0.6554(2) 0.7884(4) 0.7097(2) 0.0192(8) Uani 1 1 d . . .
O8 O 0.5026(2) 0.9246(4) 0.6276(2) 0.0204(8) Uani 1 1 d . . .
O9 O 0.6537(2) 0.8396(4) 0.5345(2) 0.0208(8) Uani 1 1 d . . .

loop_
_atom_site_aniso_label
_atom_site_aniso_U_11
_atom_site_aniso_U_22
_atom_site_aniso_U_33
_atom_site_aniso_U_23
_atom_site_aniso_U_13
_atom_site_aniso_U_12
Ca1 0.0064(6) 0.0211(8) 0.0225(7) 0 0.0054(5) 0
P1 0.0059(6) 0.0182(7) 0.0218(7) 0.0010(5) 0.0050(5) -0.0016(5)
P2 0.0061(6) 0.0210(7) 0.0215(6) 0.0005(5) 0.0057(4) -0.0020(5)
P3 0.0050(6) 0.0198(7) 0.0225(7) -0.0008(5) 0.0052(5) 0.0012(5)
Na1 0.0125(10) 0.0455(16) 0.0694(17) 0.0092(12) 0.0041(10) 0.0006(11)
Na2 0.0123(10) 0.0288(12) 0.0279(10) 0.0015(8) 0.0069(8) -0.0007(9)
O1 0.0090(16) 0.029(2) 0.0263(18) 0.0047(15) 0.0022(13) -0.0049(15)
O2 0.0130(16) 0.027(2) 0.0257(17) -0.0011(15) 0.0085(13) 0.0001(15)
O3 0.0061(15) 0.0164(18) 0.0301(18) 0.0009(14) 0.0029(13) -0.0010(13)
O4 0.0106(15) 0.0239(19) 0.0231(18) 0.0023(14) 0.0006(13) -0.0011(14)
O5 0.0067(15) 0.0250(19) 0.0321(19) 0.0036(15) 0.0099(13) -0.0034(14)
O6 0.0191(17) 0.0257(19) 0.0265(18) 0.0011(15) 0.0030(14) -0.0018(16)
O7 0.0100(15) 0.0231(19) 0.0244(18) -0.0022(14) 0.0006(13) 0.0012(15)
O8 0.0100(16) 0.0230(18) 0.0287(18) -0.0033(15) 0.0052(13) 0.0070(15)
O9 0.0118(16) 0.027(2) 0.0250(18) 0.0012(14) 0.0092(13) -0.0020(15)

loop_
_atom_type_symbol
_atom_type_description
_atom_type_scat_dispersion_real
_atom_type_scat_dispersion_imag
_atom_type_scat_source
Na Na 0.0362 0.0249 'International Tables Vol C Tables 4.2.6.8 and 6.1.1.4'
O O 0.0106 0.006 'International Tables Vol C Tables 4.2.6.8 and 6.1.1.4'
P P 0.1023 0.0942 'International Tables Vol C Tables 4.2.6.8 and 6.1.1.4'
Ca Ca 0.2262 0.3064 'International Tables Vol C Tables 4.2.6.8 and 6.1.1.4'

loop_
_geom_angle_atom_site_label_1
_geom_angle_atom_site_label_2
_geom_angle_atom_site_label_3
_geom_angle
_geom_angle_site_symmetry_1
_geom_angle_site_symmetry_3
_geom_angle_publ_flag
O1 Ca1 O1 91.26(18) 2_656 . y
O1 Ca1 O8 176.30(11) 2_656 1_545 y
O1 Ca1 O8 86.90(12) . 1_545 y
O1 Ca1 O8 86.90(12) 2_656 2_646 ?
O1 Ca1 O8 176.30(11) . 2_646 ?
O8 Ca1 O8 95.12(18) 1_545 2_646 y
O1 Ca1 O5 81.44(11) 2_656 4_646 y
O1 Ca1 O5 93.33(12) . 4_646 y
O8 Ca1 O5 101.86(11) 1_545 4_646 y
O8 Ca1 O5 83.23(11) 2_646 4_646 y
O1 Ca1 O5 93.33(12) 2_656 3_445 ?
O1 Ca1 O5 81.44(11) . 3_445 ?
O8 Ca1 O5 83.23(11) 1_545 3_445 ?
O8 Ca1 O5 101.86(11) 2_646 3_445 ?
O5 Ca1 O5 172.55(18) 4_646 3_445 y
O1 Ca1 P3 93.80(9) 2_656 2_646 ?
O1 Ca1 P3 163.61(8) . 2_646 ?
O8 Ca1 P3 87.12(10) 1_545 2_646 ?
O8 Ca1 P3 20.03(8) 2_646 2_646 ?
O5 Ca1 P3 102.83(9) 4_646 2_646 ?
O5 Ca1 P3 82.71(9) 3_445 2_646 ?
O1 Ca1 P3 163.61(8) 2_656 1_545 ?
O1 Ca1 P3 93.80(9) . 1_545 ?
O8 Ca1 P3 20.03(8) 1_545 1_545 ?
O8 Ca1 P3 87.12(10) 2_646 1_545 ?
O5 Ca1 P3 82.71(9) 4_646 1_545 ?
O5 Ca1 P3 102.83(9) 3_445 1_545 ?
P3 Ca1 P3 85.66(6) 2_646 1_545 ?
O1 Ca1 P1 17.96(8) 2_656 2_656 ?
O1 Ca1 P1 84.64(10) . 2_656 ?
O8 Ca1 P1 158.38(8) 1_545 2_656 ?
O8 Ca1 P1 94.51(9) 2_646 2_656 ?
O5 Ca1 P1 98.47(9) 4_646 2_656 ?
O5 Ca1 P1 75.86(9) 3_445 2_656 ?
P3 Ca1 P1 95.52(3) 2_646 2_656 ?
P3 Ca1 P1 178.09(3) 1_545 2_656 ?
O1 Ca1 P1 84.64(10) 2_656 . ?
O1 Ca1 P1 17.96(8) . . ?
O8 Ca1 P1 94.51(9) 1_545 . ?
O8 Ca1 P1 158.38(8) 2_646 . ?
O5 Ca1 P1 75.86(9) 4_646 . ?
O5 Ca1 P1 98.47(9) 3_445 . ?
P3 Ca1 P1 178.09(3) 2_646 . ?
P3 Ca1 P1 95.52(3) 1_545 . ?
P1 Ca1 P1 83.34(5) 2_656 . ?
O1 Ca1 P2 81.68(8) 2_656 3_445 ?
O1 Ca1 P2 95.44(8) . 3_445 ?
O8 Ca1 P2 95.29(8) 1_545 3_445 ?
O8 Ca1 P2 87.47(8) 2_646 3_445 ?
O5 Ca1 P2 161.12(8) 4_646 3_445 ?
O5 Ca1 P2 18.04(8) 3_445 3_445 ?
P3 Ca1 P2 69.95(3) 2_646 3_445 ?
P3 Ca1 P2 113.27(4) 1_545 3_445 ?
P1 Ca1 P2 65.85(3) 2_656 3_445 ?
P1 Ca1 P2 110.85(4) . 3_445 ?
O1 Ca1 P2 95.44(8) 2_656 4_646 ?
O1 Ca1 P2 81.68(8) . 4_646 ?
O8 Ca1 P2 87.47(8) 1_545 4_646 ?
O8 Ca1 P2 95.29(8) 2_646 4_646 ?
O5 Ca1 P2 18.04(8) 4_646 4_646 ?
O5 Ca1 P2 161.12(8) 3_445 4_646 ?
P3 Ca1 P2 113.27(4) 2_646 4_646 ?
P3 Ca1 P2 69.95(3) 1_545 4_646 ?
P1 Ca1 P2 110.85(4) 2_656 4_646 ?
P1 Ca1 P2 65.85(3) . 4_646 ?
P2 Ca1 P2 175.92(6) 3_445 4_646 ?
O2 P1 O1 119.7(2) . . y
O2 P1 O4 110.52(19) . . y
O1 P1 O4 107.44(19) . . y
O2 P1 O3 109.73(19) . . y
O1 P1 O3 106.91(18) . . y
O4 P1 O3 100.89(18) . . y
O2 P1 Na2 38.62(15) . . ?
O1 P1 Na2 133.01(15) . . ?
O4 P1 Na2 119.18(14) . . ?
O3 P1 Na2 71.12(12) . . ?
O2 P1 Na2 121.19(15) . 5_666 ?
O1 P1 Na2 37.01(14) . 5_666 ?
O4 P1 Na2 127.16(14) . 5_666 ?
O3 P1 Na2 72.41(12) . 5_666 ?
Na2 P1 Na2 108.09(5) . 5_666 ?
O2 P1 Ca1 122.35(16) . . ?
O1 P1 Ca1 29.11(13) . . ?
O4 P1 Ca1 80.47(13) . . ?
O3 P1 Ca1 123.83(12) . . ?
Na2 P1 Ca1 154.59(5) . . ?
Na2 P1 Ca1 64.00(4) 5_666 . ?
O6 P2 O5 120.4(2) . . y
O6 P2 O4 107.4(2) . . y
O5 P2 O4 109.3(2) . . y
O6 P2 O7 108.61(19) . . y
O5 P2 O7 108.3(2) . . y
O4 P2 O7 101.12(17) . . y
O6 P2 Na2 44.39(15) . 6_566 ?
O5 P2 Na2 128.34(15) . 6_566 ?
O4 P2 Na2 63.70(13) . 6_566 ?
O7 P2 Na2 123.34(13) . 6_566 ?
O6 P2 Na2 133.72(16) . 7_666 ?
O5 P2 Na2 41.63(14) . 7_666 ?
O4 P2 Na2 118.80(13) . 7_666 ?
O7 P2 Na2 66.73(13) . 7_666 ?
Na2 P2 Na2 169.70(5) 6_566 7_666 ?
O6 P2 Ca1 90.94(14) . 3 ?
O5 P2 Ca1 29.66(13) . 3 ?
O4 P2 Ca1 120.36(13) . 3 ?
O7 P2 Ca1 126.31(13) . 3 ?
Na2 P2 Ca1 105.82(5) 6_566 3 ?
Na2 P2 Ca1 64.04(4) 7_666 3 ?
O9 P3 O8 119.9(2) . . y
O9 P3 O7 109.38(18) . . y
O8 P3 O7 107.23(19) . . y
O9 P3 O3 110.73(19) . . y
O8 P3 O3 106.67(18) . . y
O7 P3 O3 101.32(18) . . y
O9 P3 Na2 40.97(13) . 7_666 ?
O8 P3 Na2 130.82(15) . 7_666 ?
O7 P3 Na2 68.56(13) . 7_666 ?
O3 P3 Na2 122.38(12) . 7_666 ?
O9 P3 Na2 39.62(14) . . ?
O8 P3 Na2 133.53(15) . . ?
O7 P3 Na2 118.86(13) . . ?
O3 P3 Na2 71.12(13) . . ?
Na2 P3 Na2 67.06(6) 7_666 . ?
O9 P3 Na1 112.65(15) . 5_666 ?
O8 P3 Na1 39.05(14) . 5_666 ?
O7 P3 Na1 136.21(14) . 5_666 ?
O3 P3 Na1 74.95(12) . 5_666 ?
Na2 P3 Na1 150.13(7) 7_666 5_666 ?
Na2 P3 Na1 101.46(7) . 5_666 ?
O9 P3 Ca1 122.28(15) . 1_565 ?
O8 P3 Ca1 33.05(13) . 1_565 ?
O7 P3 Ca1 76.25(13) . 1_565 ?
O3 P3 Ca1 124.69(12) . 1_565 ?
Na2 P3 Ca1 108.18(5) 7_666 1_565 ?
Na2 P3 Ca1 157.61(5) . 1_565 ?
Na1 P3 Ca1 71.47(5) 5_666 1_565 ?
O2 Na1 O8 147.82(18) 7_656 5_666 y
O2 Na1 O9 86.29(14) 7_656 1_545 y
O8 Na1 O9 90.14(14) 5_666 1_545 y
O2 Na1 O6 74.54(13) 7_656 6_565 y
O8 Na1 O6 100.74(14) 5_666 6_565 y
O9 Na1 O6 158.41(14) 1_545 6_565 y
O2 Na1 O2 99.41(13) 7_656 . y
O8 Na1 O2 107.98(14) 5_666 . y
O9 Na1 O2 127.43(15) 1_545 . y
O6 Na1 O2 66.88(12) 6_565 . y
O2 Na1 O6 66.07(12) 7_656 4_646 y
O8 Na1 O6 141.58(14) 5_666 4_646 y
O9 Na1 O6 70.53(12) 1_545 4_646 y
O6 Na1 O6 109.17(12) 6_565 4_646 y
O2 Na1 O6 64.88(12) . 4_646 y
O2 Na1 Na1 54.20(11) 7_656 7_656 ?
O8 Na1 Na1 149.61(16) 5_666 7_656 ?
O9 Na1 Na1 116.95(15) 1_545 7_656 ?
O6 Na1 Na1 59.02(11) 6_565 7_656 ?
O2 Na1 Na1 45.21(10) . 7_656 ?
O6 Na1 Na1 50.14(10) 4_646 7_656 ?
O2 Na1 P3 165.93(14) 7_656 5_666 ?
O8 Na1 P3 22.74(8) 5_666 5_666 ?
O9 Na1 P3 101.21(10) 1_545 5_666 ?
O6 Na1 P3 95.69(11) 6_565 5_666 ?
O2 Na1 P3 85.55(10) . 5_666 ?
O6 Na1 P3 127.57(11) 4_646 5_666 ?
Na1 Na1 P3 129.35(12) 7_656 5_666 ?
O2 Na1 Na2 44.68(10) 7_656 7_656 ?
O8 Na1 Na2 133.98(13) 5_666 7_656 ?
O9 Na1 Na2 45.13(9) 1_545 7_656 ?
O6 Na1 Na2 118.55(11) 6_565 7_656 ?
O2 Na1 Na2 108.88(11) . 7_656 ?
O6 Na1 Na2 45.70(8) 4_646 7_656 ?
Na1 Na1 Na2 75.79(9) 7_656 7_656 ?
P3 Na1 Na2 145.68(9) 5_666 7_656 ?
O2 Na1 Ca1 115.34(13) 7_656 5_656 ?
O8 Na1 Ca1 32.80(9) 5_666 5_656 ?
O9 Na1 Ca1 80.72(10) 1_545 5_656 ?
O6 Na1 Ca1 98.36(11) 6_565 5_656 ?
O2 Na1 Ca1 137.43(11) . 5_656 ?
O6 Na1 Ca1 151.16(10) 4_646 5_656 ?
Na1 Na1 Ca1 155.97(13) 7_656 5_656 ?
P3 Na1 Ca1 55.21(4) 5_666 5_656 ?
Na2 Na1 Ca1 113.03(8) 7_656 5_656 ?
O2 Na1 Na2 80.88(11) 7_656 1_545 ?
O8 Na1 Na2 78.24(11) 5_666 1_545 ?
O9 Na1 Na2 34.53(9) 1_545 1_545 ?
O6 Na1 Na2 129.64(12) 6_565 1_545 ?
O2 Na1 Na2 161.93(12) . 1_545 ?
O6 Na1 Na2 99.46(9) 4_646 1_545 ?
Na1 Na1 Na2 131.88(11) 7_656 1_545 ?
P3 Na1 Na2 98.49(7) 5_666 1_545 ?
Na2 Na1 Na2 58.82(6) 7_656 1_545 ?
Ca1 Na1 Na2 54.63(5) 5_656 1_545 ?
O2 Na1 Na2 97.36(12) 7_656 . ?
O8 Na1 Na2 96.09(11) 5_666 . ?
O9 Na1 Na2 161.40(13) 1_545 . ?
O6 Na1 Na2 36.20(9) 6_565 . ?
O2 Na1 Na2 34.00(8) . . ?
O6 Na1 Na2 94.20(10) 4_646 . ?
Na1 Na1 Na2 53.89(8) 7_656 . ?
P3 Na1 Na2 79.35(6) 5_666 . ?
Na2 Na1 Na2 129.67(7) 7_656 . ?
Ca1 Na1 Na2 113.52(7) 5_656 . ?
Na2 Na1 Na2 164.06(9) 1_545 . ?
O2 Na2 O1 103.56(13) . 5_666 y
O2 Na2 O9 87.77(12) . 7_666 y
O1 Na2 O9 163.70(15) 5_666 7_666 y
O2 Na2 O9 89.08(13) . . y
O1 Na2 O9 88.04(13) 5_666 . y
O9 Na2 O9 80.35(13) 7_666 . y
O2 Na2 O5 174.00(15) . 7_666 y
O1 Na2 O5 77.94(12) 5_666 7_666 y
O9 Na2 O5 89.62(12) 7_666 7_666 y
O9 Na2 O5 85.16(13) . 7_666 y
O2 Na2 O6 73.24(13) . 6_565 y
O1 Na2 O6 113.61(14) 5_666 6_565 y
O9 Na2 O6 80.65(12) 7_666 6_565 y
O9 Na2 O6 154.44(14) . 6_565 y
O5 Na2 O6 111.65(13) 7_666 6_565 y
O2 Na2 O4 119.86(13) . 6_565 y
O1 Na2 O4 79.46(11) 5_666 6_565 y
O9 Na2 O4 105.28(12) 7_666 6_565 y
O9 Na2 O4 150.36(13) . 6_565 y
O5 Na2 O4 66.06(11) 7_666 6_565 y
O6 Na2 O4 52.68(11) 6_565 6_565 y
O2 Na2 P3 106.58(10) . 7_666 ?
O1 Na2 P3 149.77(11) 5_666 7_666 ?
O9 Na2 P3 23.52(8) 7_666 7_666 ?
O9 Na2 P3 94.75(10) . 7_666 ?
O5 Na2 P3 72.33(9) 7_666 7_666 ?
O6 Na2 P3 73.61(9) 6_565 7_666 ?
O4 Na2 P3 83.55(8) 6_565 7_666 ?
O2 Na2 P2 95.81(11) . 6_565 ?
O1 Na2 P2 100.60(10) 5_666 6_565 ?
O9 Na2 P2 89.68(10) 7_666 6_565 ?
O9 Na2 P2 168.74(11) . 6_565 ?
O5 Na2 P2 89.57(10) 7_666 6_565 ?
O6 Na2 P2 24.10(9) 6_565 6_565 ?
O4 Na2 P2 28.85(7) 6_565 6_565 ?
P3 Na2 P2 74.14(5) 7_666 6_565 ?
O2 Na2 P1 22.52(8) . . ?
O1 Na2 P1 88.77(10) 5_666 . ?
O9 Na2 P1 98.22(10) 7_666 . ?
O9 Na2 P1 71.42(9) . . ?
O5 Na2 P1 153.50(11) 7_666 . ?
O6 Na2 P1 94.63(10) 6_565 . ?
O4 Na2 P1 134.26(10) 6_565 . ?
P3 Na2 P1 120.67(6) 7_666 . ?
P2 Na2 P1 115.59(7) 6_565 . ?
O2 Na2 P3 71.23(10) . . ?
O1 Na2 P3 79.08(10) 5_666 . ?
O9 Na2 P3 93.88(10) 7_666 . ?
O9 Na2 P3 22.81(8) . . ?
O5 Na2 P3 103.58(10) 7_666 . ?
O6 Na2 P3 144.23(11) 6_565 . ?
O4 Na2 P3 157.76(9) 6_565 . ?
P3 Na2 P3 112.94(6) 7_666 . ?
P2 Na2 P3 166.38(7) 6_565 . ?
P1 Na2 P3 50.88(4) . . ?
O2 Na2 P2 157.34(10) . 7_666 ?
O1 Na2 P2 98.40(10) 5_666 7_666 ?
O9 Na2 P2 72.02(9) 7_666 7_666 ?
O9 Na2 P2 97.26(10) . 7_666 ?
O5 Na2 P2 23.47(8) 7_666 7_666 ?
O6 Na2 P2 92.96(10) 6_565 7_666 ?
O4 Na2 P2 58.80(8) 6_565 7_666 ?
P3 Na2 P2 51.37(4) 7_666 7_666 ?
P2 Na2 P2 74.49(4) 6_565 7_666 ?
P1 Na2 P2 166.49(7) . 7_666 ?
P3 Na2 P2 119.11(7) . 7_666 ?
P1 O1 Ca1 132.94(19) . . ?
P1 O1 Na2 121.3(2) . 5_666 ?
Ca1 O1 Na2 101.60(13) . 5_666 ?
P1 O2 Na1 129.9(2) . 7_656 ?
P1 O2 Na2 118.9(2) . . ?
Na1 O2 Na2 92.09(14) 7_656 . ?
P1 O2 Na1 119.9(2) . . ?
Na1 O2 Na1 80.59(13) 7_656 . ?
Na2 O2 Na1 107.49(14) . . ?
P3 O3 P1 127.35(19) . . y
P1 O4 P2 130.0(2) . . y
P1 O4 Na2 139.49(18) . 6_566 ?
P2 O4 Na2 87.46(14) . 6_566 ?
P2 O5 Ca1 132.3(2) . 3 ?
P2 O5 Na2 114.89(19) . 7_666 ?
Ca1 O5 Na2 98.57(12) 3 7_666 ?
P2 O6 Na2 111.5(2) . 6_566 ?
P2 O6 Na1 124.7(2) . 6_566 ?
Na2 O6 Na1 105.31(15) 6_566 6_566 ?
P2 O6 Na1 156.1(2) . 4_656 ?
Na2 O6 Na1 76.91(11) 6_566 4_656 ?
Na1 O6 Na1 70.83(12) 6_566 4_656 ?
P3 O7 P2 129.9(2) . . y
P3 O8 Ca1 126.93(19) . 1_565 ?
P3 O8 Na1 118.2(2) . 5_666 ?
Ca1 O8 Na1 113.54(14) 1_565 5_666 ?
P3 O9 Na2 115.50(19) . 7_666 ?
P3 O9 Na2 117.57(19) . . ?
Na2 O9 Na2 99.65(13) 7_666 . ?
P3 O9 Na1 122.2(2) . 1_565 ?
Na2 O9 Na1 86.73(13) 7_666 1_565 ?
Na2 O9 Na1 108.96(15) . 1_565 ?

loop_
_geom_bond_atom_site_label_1
_geom_bond_atom_site_label_2
_geom_bond_distance
_geom_bond_site_symmetry_2
_geom_bond_publ_flag
Ca1 O1 2.341(3) 2_656 ?
Ca1 O1 2.341(3) . y
Ca1 O8 2.354(3) 1_545 y
Ca1 O8 2.354(3) 2_646 ?
Ca1 O5 2.377(3) 4_646 y
Ca1 O5 2.377(3) 3_445 ?
Ca1 P3 3.4510(17) 2_646 ?
Ca1 P3 3.4510(17) 1_545 ?
Ca1 P1 3.5236(17) 2_656 ?
Ca1 P1 3.5236(17) . ?
Ca1 P2 3.5534(12) 3_445 ?
Ca1 P2 3.5534(12) 4_646 ?
P1 O2 1.472(3) . y
P1 O1 1.484(3) . y
P1 O4 1.602(3) . y
P1 O3 1.621(3) . y
P1 Na2 3.366(2) . ?
P1 Na2 3.425(2) 5_666 ?
P2 O6 1.462(4) . y
P2 O5 1.488(3) . y
P2 O4 1.609(4) . y
P2 O7 1.609(3) . y
P2 Na2 3.331(2) 6_566 ?
P2 Na2 3.389(2) 7_666 ?
P2 Ca1 3.5534(12) 3 ?
P3 O9 1.473(3) . y
P3 O8 1.478(3) . y
P3 O7 1.606(3) . y
P3 O3 1.606(3) . y
P3 Na2 3.331(2) 7_666 ?
P3 Na2 3.368(2) . ?
P3 Na1 3.370(2) 5_666 ?
P3 Ca1 3.4510(17) 1_565 ?
Na1 O2 2.336(4) 7_656 y
Na1 O8 2.409(4) 5_666 y
Na1 O9 2.543(4) 1_545 y
Na1 O6 2.640(5) 6_565 y
Na1 O2 2.670(4) . y
Na1 O6 2.948(4) 4_646 y
Na1 Na1 3.248(5) 7_656 ?
Na1 P3 3.370(2) 5_666 ?
Na1 Na2 3.409(3) 7_656 ?
Na1 Ca1 3.984(3) 5_656 ?
Na1 Na2 4.042(4) 1_545 ?
Na1 Na2 4.090(4) . ?
Na2 O2 2.398(4) . y
Na2 O1 2.412(4) 5_666 y
Na2 O9 2.420(4) 7_666 y
Na2 O9 2.423(4) . y
Na2 O5 2.482(4) 7_666 y
Na2 O6 2.505(4) 6_565 y
Na2 O4 2.989(4) 6_565 y
Na2 P3 3.331(2) 7_666 ?
Na2 P2 3.331(2) 6_565 ?
Na2 P2 3.389(2) 7_666 ?
O1 Na2 2.412(4) 5_666 ?
O2 Na1 2.336(4) 7_656 ?
O4 Na2 2.989(4) 6_566 ?
O5 Ca1 2.377(3) 3 ?
O5 Na2 2.482(4) 7_666 ?
O6 Na2 2.505(4) 6_566 ?
O6 Na1 2.640(5) 6_566 ?
O6 Na1 2.948(4) 4_656 ?
O8 Ca1 2.354(3) 1_565 ?
O8 Na1 2.409(4) 5_666 ?
O9 Na2 2.420(4) 7_666 ?
O9 Na1 2.543(4) 1_565 ?
